data_4300014
loop_
_publ_author_name
'Masahito Kodera'
'Yoshimitsu Tachi'
'Toshio Kita'
'Hiromu Kobushi'
'Yoshinori Sumi'
'Koji Kano'
'Motoo Shiro'
'Masayuki Koikawa'
'Tadashi Tokii'
'Masaaki Ohba'
'Hisashi Okawa'

_publ_section_title
;
A Cu(II)-Mediated C-H Oxygenation of Sterically Hindered Tripyridine
Ligands To Form Triangular Cu(II)3 Complexes
;
_journal_name_full 'Inorganic Chemistry'
_journal_page_first 226
_journal_page_last 234
_journal_paper_doi 10.1021/ic990331g
_journal_volume 39
_journal_year 2000
_chemical_formula_sum 'C54 H48 Br Cu3 F12 N9 O3 P2'
_chemical_formula_weight 1431.50
_space_group_IT_number 173
_symmetry_cell_setting hexagonal
_symmetry_Int_Tables_number 173
_symmetry_space_group_name_Hall 'P 6c'
_symmetry_space_group_name_H-M 'P 63'
_audit_creation_date 'Thu Jan  8 16:09:23 1998'
_audit_creation_method 'from TEXRAY.INF file'
_cell_angle_alpha 90
_cell_angle_beta 90
_cell_angle_gamma 120
_cell_formula_units_Z 2
_cell_length_a 14.260(2)
_cell_length_b 14.2602
_cell_length_c 17.693(3)
_cell_measurement_reflns_used 25
_cell_measurement_temperature 293.2
_cell_measurement_theta_max 15.0
_cell_measurement_theta_min 14.8
_cell_volume 3115.9(7)
_computing_cell_refinement 'Rigaku/AFC Diffractometer Control'
_computing_data_collection 'Rigaku/AFC Diffractometer Control'
_computing_data_reduction teXsan
_computing_publication_material teXsan
_computing_structure_refinement teXsan
_computing_structure_solution SHELXS86
_diffrn_ambient_temperature 293.2
_diffrn_measurement_device 'Rigaku AFC7R'
_diffrn_measurement_method \w-2\q
_diffrn_orient_matrix_UB_11 -0.01640
_diffrn_orient_matrix_UB_12 -0.07685
_diffrn_orient_matrix_UB_13 0.00135
_diffrn_orient_matrix_UB_21 0.07903
_diffrn_orient_matrix_UB_22 0.02523
_diffrn_orient_matrix_UB_23 -0.00434
_diffrn_orient_matrix_UB_31 0.00648
_diffrn_orient_matrix_UB_32 0.00379
_diffrn_orient_matrix_UB_33 0.05634
_diffrn_radiation_detector 'scintillation counter'
_diffrn_radiation_monochromator graphite
_diffrn_radiation_source 'Rigaku rotating anode'
_diffrn_radiation_type 'Mo K\a'
_diffrn_radiation_wavelength 0.7107
_diffrn_reflns_av_R_equivalents 0.057
_diffrn_reflns_av_sigmaI/netI 0.052
_diffrn_reflns_limit_h_max 16
_diffrn_reflns_limit_h_min 0
_diffrn_reflns_limit_k_max 16
_diffrn_reflns_limit_k_min 0
_diffrn_reflns_limit_l_max 22
_diffrn_reflns_limit_l_min 0
_diffrn_reflns_number 2763
_diffrn_reflns_reduction_process 'Lp corrections applied'
_diffrn_reflns_theta_max 27.49
_diffrn_reflns_theta_min 2.01
_diffrn_standards_decay_% -0.27
_diffrn_standards_interval_count 150
_diffrn_standards_number 3
_exptl_absorpt_coefficient_mu 1.793
_exptl_absorpt_correction_T_max 1.000
_exptl_absorpt_correction_T_min 0.595
_exptl_absorpt_correction_type '\DF (DIFABS; Walker & Stuart, 1983)'
_exptl_crystal_colour blue
_exptl_crystal_density_diffrn 1.526
_exptl_crystal_density_meas ?
_exptl_crystal_description prismatic
_exptl_crystal_F_000 1438.00
_exptl_crystal_size_max 0.550
_exptl_crystal_size_mid 0.500
_exptl_crystal_size_min 0.450
_refine_diff_density_max 1.53
_refine_diff_density_min -0.69
_refine_ls_extinction_method none
_refine_ls_goodness_of_fit_obs 3.543
_refine_ls_hydrogen_treatment noref
_refine_ls_matrix_type full
_refine_ls_number_constraints 2
_refine_ls_number_parameters 212
_refine_ls_number_reflns 1689
_refine_ls_number_restraints 0
_refine_ls_R_factor_obs 0.0693
_refine_ls_shift/esd_max 5.0090
_refine_ls_shift/esd_mean 0.0980
_refine_ls_structure_factor_coef F
_refine_ls_weighting_scheme unit
_refine_ls_wR_factor_obs 0.0876
_reflns_number_observed 1689
_reflns_number_total 2478
_reflns_observed_criterion >3.0sigma(I)
_cod_depositor_comments
;
The following automatic conversions were performed:

'_exptl_crystal_density_meas' value 'not measured' was changed to '?'
- the value is perceived as not measured.

Automatic conversion script
Id: cif_fix_values 3008 2015-01-20 13:52:24Z robertas 

The following automatic conversions were performed:

'_symmetry_cell_setting' tag value 'hexgonal' was replaced with
'hexagonal' value as specified in the replacement file
'/home/robertas/cod-tools/perl-scripts/inputs/replacement_values.lst'.

Automatic conversion script
Id: cif_fix_values 3143 2015-03-26 13:38:13Z robertas 
;
_cod_original_sg_symbol_H-M 'P 63 '
_cod_original_formula_sum 'C54 H48 Br Cu3 F12 N9 O3 P2 '
_cod_database_code 4300014

loop_
_symmetry_equiv_pos_as_xyz
x,y,z
-y,x-y,z
-x+y,-x,z
-x,-y,1/2+z
y,-x+y,1/2+z
x-y,x,1/2+z

loop_
_atom_site_aniso_label
_atom_site_aniso_U_11
_atom_site_aniso_U_22
_atom_site_aniso_U_33
_atom_site_aniso_U_12
_atom_site_aniso_U_13
_atom_site_aniso_U_23
Br 0.0613(5) 0.0613 0.0398(6) 0.0307 0.0000 0.0000
Cu 0.0400(4) 0.0422(4) 0.0489(4) 0.0212(3) -0.0054(6) -0.0070(5)
O 0.033(2) 0.035(2) 0.050(3) 0.019(2) 0.005(2) 0.010(2)
N(1) 0.040(2) 0.045(3) 0.054(4) 0.018(2) -0.005(2) -0.002(3)
N(2) 0.045(3) 0.070(4) 0.051(4) 0.032(3) 0.003(3) -0.003(3)
N(3) 0.042(3) 0.038(3) 0.043(3) 0.018(2) 0.000(2) -0.002(2)
C(1) 0.031(2) 0.045(3) 0.041(3) 0.020(2) -0.002(3) 0.002(3)
C(2) 0.040(3) 0.047(3) 0.042(4) 0.015(2) -0.007(3) -0.002(3)
C(3) 0.044(4) 0.056(3) 0.076(6) 0.023(3) 0.017(4) 0.019(5)
C(4) 0.046(5) 0.059(4) 0.084(7) 0.008(4) 0.009(5) -0.003(5)
C(5) 0.068(5) 0.055(5) 0.087(7) 0.029(4) 0.003(5) 0.000(5)
C(6) 0.062(5) 0.044(3) 0.095(8) 0.020(3) -0.003(5) -0.006(5)
C(7) 0.045(3) 0.037(3) 0.045(3) 0.018(3) 0.002(3) -0.001(3)
C(8) 0.050(4) 0.058(4) 0.046(4) 0.030(3) -0.006(3) -0.001(3)
C(9) 0.081(5) 0.083(6) 0.048(5) 0.047(5) -0.010(5) -0.018(4)
C(10) 0.079(5) 0.070(6) 0.045(5) 0.035(4) 0.001(4) -0.013(4)
C(11) 0.064(4) 0.053(5) 0.061(5) 0.019(4) 0.006(4) -0.015(4)
C(12) 0.073(5) 0.174(9) 0.114(9) 0.076(5) 0.013(6) -0.059(8)
C(13) 0.044(3) 0.035(3) 0.043(4) 0.015(2) 0.003(3) 0.012(3)
C(14) 0.079(5) 0.052(4) 0.059(5) 0.045(3) 0.014(4) -0.009(3)
C(15) 0.089(5) 0.090(6) 0.059(5) 0.062(4) -0.003(4) -0.021(4)
C(16) 0.086(6) 0.067(5) 0.059(6) 0.045(4) -0.004(4) -0.021(5)
C(17) 0.064(5) 0.058(5) 0.041(4) 0.024(3) 0.000(3) -0.009(3)
C(18) 0.075(5) 0.076(6) 0.077(7) 0.042(4) -0.037(5) -0.034(5)

loop_
_atom_site_label
_atom_site_fract_x
_atom_site_fract_y
_atom_site_fract_z
_atom_site_U_iso_or_equiv
_atom_site_thermal_displace_type
_atom_site_calc_flag
_atom_site_calc_attached_atom
_atom_site_occupancy
_atom_site_refinement_flags
Br 0.0000 0.0000 -0.1358(1) 0.0541(2) Uani d . 0.33 S
Cu -0.10928(6) -0.14760(6) -0.0173(1) 0.0434(2) Uani d . 1.00 .
P(1) -0.3333 0.3333 -0.2324 0.0863 Uiso d . 0.33 .
P(2) -0.3333 0.3333 0.3857 0.0630 Uiso d . 0.33 .
F(1) -0.4012 0.2382 -0.1780 0.1566 Uiso d . 1.00 .
F(2) -0.3106 0.2513 -0.2732 0.1543 Uiso d . 1.00 .
F(3) -0.4278 0.2533 0.3361 0.1853 Uiso d . 1.00 .
F(4) -0.3585 0.2533 0.4422 0.2923 Uiso d . 1.00 .
O -0.1255(3) -0.0349(4) 0.0295(3) 0.039(1) Uani d . 1.00 .
N(1) -0.2639(5) -0.2366(5) 0.0117(4) 0.048(1) Uani d . 1.00 .
N(2) -0.3177(5) 0.0079(6) 0.1327(4) 0.054(2) Uani d . 1.00 .
N(3) -0.0714(5) -0.2537(5) -0.0609(4) 0.042(2) Uani d . 1.00 .
C(1) -0.2307(5) -0.0543(6) 0.0416(4) 0.039(1) Uani d . 1.00 .
C(2) -0.3056(6) -0.1785(6) 0.0472(5) 0.046(2) Uani d . 1.00 .
C(3) -0.4034(7) -0.2309(7) 0.0810(6) 0.060(2) Uani d . 1.00 .
C(4) -0.4651(7) -0.3397(8) 0.0792(6) 0.071(3) Uani d . 1.00 .
C(5) -0.4240(8) -0.3979(7) 0.0421(7) 0.071(3) Uani d . 1.00 .
C(6) -0.3232(7) -0.3451(7) 0.0134(7) 0.070(2) Uani d . 1.00 .
C(7) -0.2280(6) 0.0051(5) 0.1151(5) 0.044(2) Uani d . 1.00 .
C(8) -0.1347(6) 0.0604(7) 0.1569(5) 0.050(2) Uani d . 1.00 .
C(9) -0.1317(8) 0.1252(8) 0.2157(5) 0.068(3) Uani d . 1.00 .
C(10) -0.2247(8) 0.1243(8) 0.2331(5) 0.066(3) Uani d . 1.00 .
C(11) -0.3152(8) 0.0651(8) 0.1927(6) 0.064(2) Uani d . 1.00 .
C(12) -0.4207(9) 0.061(1) 0.2126(7) 0.114(4) Uani d . 1.00 .
C(13) 0.0115(5) -0.2530(5) -0.0242(5) 0.042(2) Uani d . 1.00 .
C(14) 0.0552(7) -0.3152(7) -0.0491(5) 0.058(2) Uani d . 1.00 .
C(15) 0.0031(8) -0.3830(8) -0.1097(6) 0.072(3) Uani d . 1.00 .
C(16) -0.0759(8) -0.3820(7) -0.1477(6) 0.067(3) Uani d . 1.00 .
C(17) -0.1151(7) -0.3159(7) -0.1227(5) 0.058(2) Uani d . 1.00 .
C(18) -0.2043(8) -0.3065(8) -0.1631(6) 0.074(3) Uani d . 1.00 .
H(3) -0.4264 -0.1876 0.1088 0.0711 Uiso calc . 1.00 .
H(4) -0.5363 -0.3772 0.1041 0.0868 Uiso calc . 1.00 .
H(5) -0.4707 -0.4766 0.0336 0.0893 Uiso calc . 1.00 .
H(6) -0.2915 -0.3847 -0.0082 0.0877 Uiso calc . 1.00 .
H(8) -0.0713 0.0529 0.1457 0.0645 Uiso calc . 1.00 .
H(9) -0.0673 0.1680 0.2457 0.0813 Uiso calc . 1.00 .
H(10) -0.2257 0.1667 0.2761 0.0807 Uiso calc . 1.00 .
H(12a) -0.4162 0.1039 0.2558 0.1428 Uiso calc . 1.00 .
H(12b) -0.4454 0.0900 0.1705 0.1428 Uiso calc . 1.00 .
H(12c) -0.4800 -0.0111 0.2209 0.1428 Uiso calc . 1.00 .
H(14) 0.1173 -0.3105 -0.0246 0.0756 Uiso calc . 1.00 .
H(15) 0.0248 -0.4339 -0.1249 0.0906 Uiso calc . 1.00 .
H(16) -0.1056 -0.4244 -0.1943 0.0793 Uiso calc . 1.00 .
H(18a) -0.1745 -0.2319 -0.1801 0.0942 Uiso calc . 1.00 .
H(18b) -0.2276 -0.3515 -0.2065 0.0942 Uiso calc . 1.00 .
H(18c) -0.2626 -0.3233 -0.1307 0.0942 Uiso calc . 1.00 .

loop_
_atom_type_symbol
_atom_type_oxidation_number
_atom_type_number_in_cell
_atom_type_scat_dispersion_real
_atom_type_scat_dispersion_imag
_atom_type_scat_source
C 0 108 0.003 0.002
;International Tables for Crystallography
(1992, Vol. C, Tables 4.2.6.8 and 6.1.1.1)
;
H 0 96 0.000 0.000
;International Tables for Crystallography
(1992, Vol. C, Table 6.1.1.2)
;
N 0 18 0.006 0.003
;International Tables for Crystallography
(1992, Vol. C, Tables 4.2.6.8 and 6.1.1.1)
;
O 0 6 0.011 0.006
;International Tables for Crystallography
(1992, Vol. C, Tables 4.2.6.8 and 6.1.1.1)
;
P 0 4 0.102 0.094
;International Tables for Crystallography
(1992, Vol. C, Tables 4.2.6.8 and 6.1.1.1)
;
F 0 24 0.017 0.010
;International Tables for Crystallography
(1992, Vol. C, Tables 4.2.6.8 and 6.1.1.1)
;
Cu 0 6 0.320 1.265
;International Tables for Crystallography
(1992, Vol. C, Tables 4.2.6.8 and 6.1.1.1)
;
Br 0 2 -0.290 2.459
;International Tables for Crystallography
(1992, Vol. C, Tables 4.2.6.8 and 6.1.1.1)
;

loop_
_geom_angle_atom_site_label_1
_geom_angle_atom_site_label_2
_geom_angle_atom_site_label_3
_geom_angle
_geom_angle_site_symmetry_1
_geom_angle_site_symmetry_2
_geom_angle_site_symmetry_3
_geom_angle_publ_flag
O(1) Cu(1) O(1) 90.6(5) 1_555 1_555 2_555 yes
O(1) Cu(1) N(2) 172.1(4) 1_555 1_555 1_555 yes
O(1) Cu(1) N(3) 82.1(4) 1_555 1_555 1_555 yes
O(1) Cu(1) N(2) 81.6(4) 2_555 1_555 1_555 yes
O(1) Cu(1) N(3) 138.5(5) 2_555 1_555 1_555 yes
N(2) Cu(1) N(3) 104.5(5) 1_555 1_555 1_555 yes
F(7) P(2) F(7) 85.372(3) 1_555 1_555 3_455 yes
F(7) P(2) F(7) 85.372(5) 1_555 1_555 2_565 yes
F(7) P(2) F(8) 84.386(3) 1_555 1_555 1_555 yes
F(7) P(2) F(8) 89.494(5) 1_555 1_555 3_455 yes
F(7) P(2) F(8) 168.8798(2) 1_555 1_555 2_565 yes
F(7) P(2) F(7) 85.372(5) 3_455 1_555 2_565 yes
F(7) P(2) F(8) 168.8799(2) 3_455 1_555 1_555 yes
F(7) P(2) F(8) 84.385(5) 3_455 1_555 3_455 yes
F(7) P(2) F(8) 89.494(3) 3_455 1_555 2_565 yes
F(7) P(2) F(8) 89.495(5) 2_565 1_555 1_555 yes
F(7) P(2) F(8) 168.8793(6) 2_565 1_555 3_455 yes
F(7) P(2) F(8) 84.385(5) 2_565 1_555 2_565 yes
F(8) P(2) F(8) 99.829(4) 1_555 1_555 3_455 yes
F(8) P(2) F(8) 99.829(4) 1_555 1_555 2_565 yes
F(8) P(2) F(8) 99.829(5) 3_455 1_555 2_565 yes
F(9) P(3) F(9) 90.469(1) 1_555 1_555 3_455 yes
F(9) P(3) F(9) 90.470(7) 1_555 1_555 2_565 yes
F(9) P(3) F(10) 91.7162(1) 1_555 1_555 1_555 yes
F(9) P(3) F(10) 101.582(7) 1_555 1_555 3_455 yes
F(9) P(3) F(10) 167.7296(7) 1_555 1_555 2_565 yes
F(9) P(3) F(9) 90.4696(8) 3_455 1_555 2_565 yes
F(9) P(3) F(10) 167.7287(6) 3_455 1_555 1_555 yes
F(9) P(3) F(10) 91.7157(6) 3_455 1_555 3_455 yes
F(9) P(3) F(10) 101.5823(7) 3_455 1_555 2_565 yes
F(9) P(3) F(10) 101.5830(1) 2_565 1_555 1_555 yes
F(9) P(3) F(10) 167.7295(1) 2_565 1_555 3_455 yes
F(9) P(3) F(10) 91.716(7) 2_565 1_555 2_565 yes
F(10) P(3) F(10) 76.0164(1) 1_555 1_555 3_455 yes
F(10) P(3) F(10) 76.0166(8) 1_555 1_555 2_565 yes
F(10) P(3) F(10) 76.016(7) 3_455 1_555 2_565 yes
Cu(1) O(1) Cu(1) 114.4(5) 1_555 1_555 3_555 yes
Cu(1) O(1) C(39) 117.8(8) 1_555 1_555 1_555 yes
Cu(1) O(1) C(39) 108.9(7) 3_555 1_555 1_555 yes
Cu(1) N(2) C(16) 126(1) 1_555 1_555 1_555 yes
Cu(1) N(2) C(18) 112.2(10) 1_555 1_555 1_555 yes
C(16) N(2) C(18) 120(1) 1_555 1_555 1_555 yes
Cu(1) N(3) C(27) 126(1) 1_555 1_555 1_555 yes
Cu(1) N(3) C(28) 113.9(9) 1_555 1_555 1_555 yes
C(27) N(3) C(28) 117(1) 1_555 1_555 1_555 yes
C(32) N(4) C(37) 118(1) 1_555 1_555 1_555 yes
C(14) C(13) C(18) 115(1) 1_555 1_555 1_555 yes
C(14) C(13) H(7) 123(1) 1_555 1_555 1_555 no
C(18) C(13) H(7) 120(1) 1_555 1_555 1_555 no
C(13) C(14) C(41) 123(1) 1_555 1_555 1_555 yes
C(13) C(14) H(8) 118(1) 1_555 1_555 1_555 no
C(41) C(14) H(8) 117(1) 1_555 1_555 1_555 no
N(2) C(16) C(26) 117(1) 1_555 1_555 1_555 yes
N(2) C(16) C(41) 119(1) 1_555 1_555 1_555 yes
C(26) C(16) C(41) 123(1) 1_555 1_555 1_555 yes
N(2) C(18) C(13) 121(1) 1_555 1_555 1_555 yes
N(2) C(18) C(39) 114(1) 1_555 1_555 2_555 yes
C(13) C(18) C(39) 124(1) 1_555 1_555 2_555 yes
C(16) C(26) H(1) 108(1) 1_555 1_555 1_555 no
C(16) C(26) H(2) 110(1) 1_555 1_555 1_555 no
C(16) C(26) H(3) 111(1) 1_555 1_555 1_555 no
H(1) C(26) H(2) 107(2) 1_555 1_555 1_555 no
H(1) C(26) H(3) 108(1) 1_555 1_555 1_555 no
H(2) C(26) H(3) 110(1) 1_555 1_555 1_555 no
N(3) C(27) C(31) 122(1) 1_555 1_555 1_555 yes
N(3) C(27) H(19) 117(1) 1_555 1_555 1_555 no
C(31) C(27) H(19) 120(1) 1_555 1_555 1_555 no
N(3) C(28) C(29) 120(1) 1_555 1_555 1_555 yes
N(3) C(28) C(39) 113(1) 1_555 1_555 1_555 yes
C(29) C(28) C(39) 126(1) 1_555 1_555 1_555 yes
C(28) C(29) C(30) 121(1) 1_555 1_555 1_555 yes
C(28) C(29) H(10) 117(1) 1_555 1_555 1_555 no
C(30) C(29) H(10) 120(1) 1_555 1_555 1_555 no
C(29) C(30) C(31) 118(1) 1_555 1_555 1_555 yes
C(29) C(30) H(11) 121(1) 1_555 1_555 1_555 no
C(31) C(30) H(11) 120(1) 1_555 1_555 1_555 no
C(27) C(31) C(30) 119(1) 1_555 1_555 1_555 yes
C(27) C(31) H(12) 120(1) 1_555 1_555 1_555 no
C(30) C(31) H(12) 120(1) 1_555 1_555 1_555 no
N(4) C(32) C(33) 115(1) 1_555 1_555 1_555 yes
N(4) C(32) C(34) 122(1) 1_555 1_555 1_555 yes
C(33) C(32) C(34) 121(1) 1_555 1_555 1_555 yes
C(32) C(33) H(4) 114(1) 1_555 1_555 1_555 no
C(32) C(33) H(5) 111(1) 1_555 1_555 1_555 no
C(32) C(33) H(6) 114(2) 1_555 1_555 1_555 no
H(4) C(33) H(5) 104(2) 1_555 1_555 1_555 no
H(4) C(33) H(6) 107(2) 1_555 1_555 1_555 no
H(5) C(33) H(6) 104(2) 1_555 1_555 1_555 no
C(32) C(34) C(40) 120(1) 1_555 1_555 1_555 yes
C(32) C(34) H(13) 119(2) 1_555 1_555 1_555 no
C(40) C(34) H(13) 119(1) 1_555 1_555 1_555 no
C(37) C(36) C(40) 119(1) 1_555 1_555 1_555 yes
C(37) C(36) H(14) 120(1) 1_555 1_555 1_555 no
C(40) C(36) H(14) 120(1) 1_555 1_555 1_555 no
N(4) C(37) C(36) 121(1) 1_555 1_555 1_555 yes
N(4) C(37) C(39) 116(1) 1_555 1_555 1_555 yes
C(36) C(37) C(39) 121(1) 1_555 1_555 1_555 yes
O(1) C(39) C(18) 109(1) 1_555 1_555 3_555 yes
O(1) C(39) C(28) 107(1) 1_555 1_555 1_555 yes
O(1) C(39) C(37) 106(1) 1_555 1_555 1_555 yes
C(18) C(39) C(28) 109(1) 3_555 1_555 1_555 yes
C(18) C(39) C(37) 110(1) 3_555 1_555 1_555 yes
C(28) C(39) C(37) 112(1) 1_555 1_555 1_555 yes
C(34) C(40) C(36) 117(1) 1_555 1_555 1_555 yes
C(34) C(40) H(15) 119(1) 1_555 1_555 1_555 no
C(36) C(40) H(15) 122(1) 1_555 1_555 1_555 no
C(14) C(41) C(16) 118(1) 1_555 1_555 1_555 yes
C(14) C(41) H(16) 121(1) 1_555 1_555 1_555 no
C(16) C(41) H(16) 119(1) 1_555 1_555 1_555 no

loop_
_geom_bond_atom_site_label_1
_geom_bond_atom_site_label_2
_geom_bond_distance
_geom_bond_site_symmetry_1
_geom_bond_site_symmetry_2
_geom_bond_publ_flag
Cu(1) O(1) 1.922(9) 1_555 1_555 yes
Cu(1) O(1) 1.976(8) 1_555 2_555 yes
Cu(1) N(2) 2.00(1) 1_555 1_555 yes
Cu(1) N(3) 1.98(1) 1_555 1_555 yes
P(2) F(7) 1.546 1_555 1_555 yes
P(2) F(7) 1.546 1_555 3_455 yes
P(2) F(7) 1.5461(1) 1_555 2_565 yes
P(2) F(8) 1.541 1_555 1_555 yes
P(2) F(8) 1.5411(2) 1_555 3_455 yes
P(2) F(8) 1.541 1_555 2_565 yes
P(3) F(9) 1.5336(1) 1_555 1_555 yes
P(3) F(9) 1.534 1_555 3_455 yes
P(3) F(9) 1.5336(1) 1_555 2_565 yes
P(3) F(10) 1.421 1_555 1_555 yes
P(3) F(10) 1.4215(1) 1_555 3_455 yes
P(3) F(10) 1.4215(1) 1_555 2_565 yes
O(1) C(39) 1.40(1) 1_555 1_555 yes
N(2) C(16) 1.35(2) 1_555 1_555 yes
N(2) C(18) 1.35(2) 1_555 1_555 yes
N(3) C(27) 1.34(2) 1_555 1_555 yes
N(3) C(28) 1.39(2) 1_555 1_555 yes
N(4) C(32) 1.33(2) 1_555 1_555 yes
N(4) C(37) 1.34(2) 1_555 1_555 yes
C(13) C(14) 1.38(2) 1_555 1_555 yes
C(13) C(18) 1.39(2) 1_555 1_555 yes
C(13) H(7) 0.958 1_555 1_555 no
C(14) C(41) 1.32(3) 1_555 1_555 yes
C(14) H(8) 0.959 1_555 1_555 no
C(16) C(26) 1.52(2) 1_555 1_555 yes
C(16) C(41) 1.39(2) 1_555 1_555 yes
C(18) C(39) 1.50(2) 1_555 2_555 yes
C(26) H(1) 0.975 1_555 1_555 no
C(26) H(2) 0.947 1_555 1_555 no
C(26) H(3) 0.938 1_555 1_555 no
C(27) C(31) 1.35(2) 1_555 1_555 yes
C(27) H(19) 0.961 1_555 1_555 no
C(28) C(29) 1.35(2) 1_555 1_555 yes
C(28) C(39) 1.55(2) 1_555 1_555 yes
C(29) C(30) 1.35(2) 1_555 1_555 yes
C(29) H(10) 0.966 1_555 1_555 no
C(30) C(31) 1.39(3) 1_555 1_555 yes
C(30) H(11) 0.984 1_555 1_555 no
C(31) H(12) 0.989 1_555 1_555 no
C(32) C(33) 1.52(3) 1_555 1_555 yes
C(32) C(34) 1.34(2) 1_555 1_555 yes
C(33) H(4) 0.964 1_555 1_555 no
C(33) H(5) 1.000 1_555 1_555 no
C(33) H(6) 0.959 1_555 1_555 no
C(34) C(40) 1.36(3) 1_555 1_555 yes
C(34) H(13) 0.976 1_555 1_555 no
C(36) C(37) 1.37(2) 1_555 1_555 yes
C(36) C(40) 1.38(2) 1_555 1_555 yes
C(36) H(14) 0.982 1_555 1_555 no
C(37) C(39) 1.54(2) 1_555 1_555 yes
C(40) H(15) 0.968 1_555 1_555 no
C(41) H(16) 0.984 1_555 1_555 no
